data_7154830
loop_
_publ_author_name
'Bykova, Tetiana'
'Al-Maharik, Nawaf'
'Slawin, Alexandra M. Z.'
'O'Hagan, David'

_publ_section_title
;
 Multicomponent reactions of methyl substituted all-cis
 tetrafluorocyclohexane aldehydes.
;
_journal_issue 3
_journal_name_full 'Organic &amp; biomolecular chemistry'
_journal_page_first 1117
_journal_page_last 1123
_journal_paper_doi 10.1039/c5ob02334c
_journal_volume 14
_journal_year 2016
_chemical_formula_moiety 'C21 H23 F4 N2 O2'
_chemical_formula_sum 'C21 H23 F4 N2 O2'
_chemical_formula_weight 411.42
_space_group_crystal_system monoclinic
_space_group_IT_number 14
_space_group_name_Hall '-P 2ybc'
_space_group_name_H-M_alt 'P 1 21/c 1'
_symmetry_space_group_name_Hall '-P 2ybc'
_symmetry_space_group_name_H-M 'P 1 21/c 1'
_atom_sites_solution_hydrogens geom
_atom_sites_solution_primary direct
_atom_sites_solution_secondary difmap
_audit_creation_date 2015-09-21
_audit_creation_method 'by CrystalStructure 4.1'
_audit_update_record
;
2015-11-12 deposited with the CCDC.
2015-11-30 downloaded from the CCDC.
;
_cell_angle_alpha 90.0000
_cell_angle_beta 90.986(4)
_cell_angle_gamma 90.0000
_cell_formula_units_Z 4
_cell_length_a 8.5702(17)
_cell_length_b 21.691(4)
_cell_length_c 11.256(2)
_cell_measurement_reflns_used 5369
_cell_measurement_temperature 93
_cell_measurement_theta_max 27.50
_cell_measurement_theta_min 1.90
_cell_volume 2092.1(7)
_computing_cell_refinement 'CrystalClear-SM Expert 2.1 b45'
_computing_data_collection 'CrystalClear-SM Expert 2.1 b45 (Rigaku, 2015)'
_computing_data_reduction 'CrystalClear-SM Expert 2.1 b45'
_computing_molecular_graphics 'CrystalStructure 4.1'
_computing_publication_material 'CrystalStructure 4.1 (Rigaku, 2014)'
_computing_structure_refinement 'SHELXL2013 (Sheldrick, 2008)'
_computing_structure_solution 'SIR2011 (Burla, et al., 2012)'
_diffrn_ambient_temperature 93
_diffrn_detector_area_resol_mean 5.814
_diffrn_measured_fraction_theta_full 0.994
_diffrn_measured_fraction_theta_max 0.994
_diffrn_measurement_device_type 'Rigaku XtaLAB P200'
_diffrn_measurement_method \w
_diffrn_radiation_type 'Mo K\a'
_diffrn_radiation_wavelength 0.71075
_diffrn_reflns_av_R_equivalents 0.1122
_diffrn_reflns_laue_measured_fraction_full 0.994
_diffrn_reflns_laue_measured_fraction_max 0.994
_diffrn_reflns_limit_h_max 10
_diffrn_reflns_limit_h_min -9
_diffrn_reflns_limit_k_max 26
_diffrn_reflns_limit_k_min -26
_diffrn_reflns_limit_l_max 13
_diffrn_reflns_limit_l_min -13
_diffrn_reflns_number 15420
_diffrn_reflns_point_group_measured_fraction_full 0.994
_diffrn_reflns_point_group_measured_fraction_max 0.994
_diffrn_reflns_theta_full 25.242
_diffrn_reflns_theta_max 25.417
_diffrn_reflns_theta_min 1.878
_diffrn_standards_number 0
_exptl_absorpt_coefficient_mu 0.108
_exptl_absorpt_correction_T_max 0.989
_exptl_absorpt_correction_T_min 0.598
_exptl_absorpt_correction_type multi-scan
_exptl_absorpt_process_details 'REQAB (Rigaku, 1998)'
_exptl_crystal_colour colorless
_exptl_crystal_density_diffrn 1.306
_exptl_crystal_density_method 'not measured'
_exptl_crystal_description prism
_exptl_crystal_F_000 860.00
_exptl_crystal_size_max 0.150
_exptl_crystal_size_mid 0.150
_exptl_crystal_size_min 0.100
_refine_diff_density_max 0.81
_refine_diff_density_min -0.31
_refine_ls_extinction_method none
_refine_ls_goodness_of_fit_ref 1.022
_refine_ls_hydrogen_treatment mixed
_refine_ls_number_parameters 267
_refine_ls_number_reflns 3841
_refine_ls_number_restraints 1
_refine_ls_R_factor_all 0.0902
_refine_ls_R_factor_gt 0.0722
_refine_ls_shift/su_max 0.000
_refine_ls_structure_factor_coef Fsqd
_refine_ls_weighting_details 'w = 1/[\s^2^(Fo^2^)+(0.1143P)^2^] where P=(Fo^2^+2Fc^2^)/3'
_refine_ls_weighting_scheme calc
_refine_ls_wR_factor_gt 0.1929
_refine_ls_wR_factor_ref 0.2041
_reflns_number_gt 2833
_reflns_number_total 3841
_reflns_threshold_expression F^2^>2.0\s(F^2^)
_cod_data_source_file c5ob02334c2.cif
_cod_data_source_block 25
_cod_depositor_comments 'Adding full bibliography for 7154823--7154832.cif.'
_cod_database_code 7154830

loop_
_space_group_symop_id
_space_group_symop_operation_xyz
1 +X,+Y,+Z
2 -X,1/2+Y,1/2-Z
3 -X,-Y,-Z
4 +X,-1/2-Y,-1/2+Z

loop_
_atom_site_label
_atom_site_type_symbol
_atom_site_fract_x
_atom_site_fract_y
_atom_site_fract_z
_atom_site_U_iso_or_equiv
_atom_site_adp_type
_atom_site_occupancy
_atom_site_site_symmetry_order
_atom_site_calc_flag
_atom_site_refinement_flags_posn
_atom_site_refinement_flags_adp
F1 F 0.27178(19) 0.58926(7) 0.33820(14) 0.0328(4) Uani 1 1 d . .
F2 F 0.12358(18) 0.64560(7) 0.52497(14) 0.0355(4) Uani 1 1 d . .
F3 F -0.0069(2) 0.75075(8) 0.44888(16) 0.0452(5) Uani 1 1 d . .
F5 F 0.27404(19) 0.65653(7) 0.13469(14) 0.0353(4) Uani 1 1 d . .
O9 O 0.3936(2) 0.67414(8) 0.73115(17) 0.0350(5) Uani 1 1 d . .
O22 O 0.5843(2) 0.53637(8) 0.40232(17) 0.0322(5) Uani 1 1 d . .
N10 N 0.3462(3) 0.57149(10) 0.7242(2) 0.0299(6) Uani 1 1 d D .
N18 N 0.6150(3) 0.60964(10) 0.5445(2) 0.0295(5) Uani 1 1 d . .
C1 C 0.3829(3) 0.67110(11) 0.4598(2) 0.0287(6) Uani 1 1 d . .
C2 C 0.2227(3) 0.69565(12) 0.4998(3) 0.0315(6) Uani 1 1 d . .
H2 H 0.2384 0.7205 0.5739 0.038 Uiso 1 1 calc R U
C3 C 0.1423(3) 0.73591(13) 0.4062(3) 0.0347(7) Uani 1 1 d . .
H3 H 0.2037 0.7747 0.3963 0.042 Uiso 1 1 calc R U
C4 C 0.1240(3) 0.70423(13) 0.2865(3) 0.0339(7) Uani 1 1 d . .
H4A H 0.0750 0.7326 0.2279 0.041 Uiso 1 1 calc R U
H4B H 0.0571 0.6673 0.2936 0.041 Uiso 1 1 calc R U
C5 C 0.2866(3) 0.68582(12) 0.2464(2) 0.0310(6) Uani 1 1 d . .
H5 H 0.3517 0.7238 0.2384 0.037 Uiso 1 1 calc R U
C6 C 0.3659(3) 0.64250(11) 0.3337(2) 0.0296(6) Uani 1 1 d . .
H6 H 0.4714 0.6312 0.3039 0.036 Uiso 1 1 calc R U
C7 C 0.4981(3) 0.72659(12) 0.4560(3) 0.0340(7) Uani 1 1 d . .
C8 C 0.4427(3) 0.61856(12) 0.5463(2) 0.0288(6) Uani 1 1 d . .
H8 H 0.3956 0.5793 0.5159 0.035 Uiso 1 1 calc R U
C9 C 0.3915(3) 0.62472(12) 0.6768(2) 0.0295(6) Uani 1 1 d . .
C11 C 0.3097(4) 0.56564(12) 0.8508(3) 0.0348(7) Uani 1 1 d . .
H11A H 0.2209 0.5928 0.8702 0.042 Uiso 1 1 calc R U
H11B H 0.4010 0.5784 0.9001 0.042 Uiso 1 1 calc R U
C12 C 0.2685(3) 0.49944(13) 0.8774(2) 0.0311(7) Uani 1 1 d . .
C13 C 0.1133(4) 0.48065(14) 0.8796(3) 0.0391(7) Uani 1 1 d . .
H13 H 0.0327 0.5101 0.8666 0.047 Uiso 1 1 calc R U
C14 C 0.0746(4) 0.41926(15) 0.9008(3) 0.0472(9) Uani 1 1 d . .
H14 H -0.0319 0.4071 0.9029 0.057 Uiso 1 1 calc R U
C15 C 0.1914(4) 0.37597(14) 0.9188(3) 0.0432(8) Uani 1 1 d . .
H15 H 0.1654 0.3341 0.9333 0.052 Uiso 1 1 calc R U
C16 C 0.3464(4) 0.39401(13) 0.9154(3) 0.0393(7) Uani 1 1 d . .
H16 H 0.4267 0.3643 0.9272 0.047 Uiso 1 1 calc R U
C17 C 0.3849(3) 0.45506(13) 0.8949(3) 0.0341(7) Uani 1 1 d . .
H17 H 0.4915 0.4669 0.8928 0.041 Uiso 1 1 calc R U
C19 C 0.7169(3) 0.64448(12) 0.6279(3) 0.0337(7) Uani 1 1 d . .
H19A H 0.6652 0.6841 0.6463 0.040 Uiso 1 1 calc R U
H19B H 0.8154 0.6542 0.5872 0.040 Uiso 1 1 calc R U
C20 C 0.7565(3) 0.61241(13) 0.7433(3) 0.0357(7) Uani 1 1 d . .
H20 H 0.8096 0.6363 0.8021 0.043 Uiso 1 1 calc R U
C21 C 0.7255(3) 0.55486(13) 0.7715(3) 0.0366(7) Uani 1 1 d . .
H21A H 0.6726 0.5289 0.7160 0.044 Uiso 1 1 calc R U
H21B H 0.7560 0.5393 0.8473 0.044 Uiso 1 1 calc R U
C22 C 0.6719(3) 0.56500(12) 0.4714(3) 0.0302(7) Uani 1 1 d . .
C23 C 0.8446(4) 0.55187(14) 0.4747(3) 0.0419(8) Uani 1 1 d . .
H23A H 0.8987 0.5822 0.4258 0.050 Uiso 1 1 calc R U
H23B H 0.8635 0.5104 0.4435 0.050 Uiso 1 1 calc R U
H23C H 0.8838 0.5544 0.5568 0.050 Uiso 1 1 calc R U
H10 H 0.361(4) 0.5328(8) 0.681(3) 0.046(9) Uiso 1 1 d D .

loop_
_atom_site_aniso_label
_atom_site_aniso_U_11
_atom_site_aniso_U_22
_atom_site_aniso_U_33
_atom_site_aniso_U_23
_atom_site_aniso_U_13
_atom_site_aniso_U_12
F1 0.0358(9) 0.0280(8) 0.0345(9) -0.0005(6) -0.0002(7) -0.0048(6)
F2 0.0296(9) 0.0399(9) 0.0371(10) 0.0035(7) 0.0044(7) -0.0013(7)
F3 0.0376(10) 0.0527(10) 0.0456(11) -0.0024(8) 0.0038(9) 0.0169(8)
F5 0.0390(10) 0.0389(9) 0.0281(9) -0.0015(7) -0.0009(8) -0.0013(7)
O9 0.0428(12) 0.0309(11) 0.0311(11) -0.0026(8) -0.0014(9) 0.0025(8)
O22 0.0336(11) 0.0306(10) 0.0326(11) -0.0010(8) 0.0028(9) 0.0013(8)
N10 0.0326(13) 0.0286(12) 0.0287(13) -0.0001(9) 0.0036(10) 0.0024(9)
N18 0.0288(12) 0.0291(11) 0.0305(13) -0.0009(9) -0.0005(10) -0.0005(9)
C1 0.0305(15) 0.0270(13) 0.0285(15) 0.0010(11) 0.0012(12) -0.0007(11)
C2 0.0318(15) 0.0294(13) 0.0333(15) -0.0004(12) 0.0017(13) 0.0012(11)
C3 0.0323(15) 0.0353(15) 0.0365(17) -0.0016(12) 0.0009(13) 0.0064(12)
C4 0.0315(16) 0.0359(15) 0.0342(16) 0.0019(12) -0.0019(13) 0.0006(12)
C5 0.0326(15) 0.0328(14) 0.0276(15) -0.0012(11) 0.0020(12) -0.0032(11)
C6 0.0295(15) 0.0276(13) 0.0319(15) 0.0008(11) 0.0043(12) -0.0030(10)
C7 0.0336(16) 0.0318(14) 0.0364(17) 0.0027(12) -0.0031(13) -0.0065(12)
C8 0.0293(14) 0.0244(13) 0.0328(16) -0.0025(11) 0.0029(12) -0.0001(10)
C9 0.0286(14) 0.0307(15) 0.0292(15) -0.0004(11) -0.0007(12) 0.0041(11)
C11 0.0417(17) 0.0332(15) 0.0298(16) -0.0004(12) 0.0048(13) 0.0027(12)
C12 0.0327(15) 0.0369(15) 0.0237(14) -0.0003(11) 0.0043(12) -0.0005(11)
C13 0.0330(16) 0.0523(18) 0.0321(17) -0.0026(14) 0.0026(13) 0.0012(13)
C14 0.0403(19) 0.058(2) 0.0435(19) -0.0068(15) 0.0089(16) -0.0183(15)
C15 0.060(2) 0.0350(16) 0.0345(17) -0.0016(13) 0.0095(16) -0.0157(15)
C16 0.0487(19) 0.0361(15) 0.0330(17) 0.0009(13) 0.0030(14) 0.0016(13)
C17 0.0322(15) 0.0378(15) 0.0323(16) 0.0018(12) 0.0024(13) -0.0007(12)
C19 0.0330(16) 0.0323(15) 0.0356(16) -0.0027(12) -0.0025(13) -0.0023(11)
C20 0.0307(15) 0.0424(16) 0.0338(16) -0.0035(13) -0.0021(13) -0.0027(12)
C21 0.0295(15) 0.0448(17) 0.0356(17) 0.0047(13) -0.0003(13) 0.0027(12)
C22 0.0321(15) 0.0252(13) 0.0335(16) 0.0022(12) 0.0035(13) -0.0016(11)
C23 0.0324(16) 0.0458(17) 0.0476(19) -0.0076(14) 0.0021(15) 0.0009(13)

loop_
_atom_type_symbol
_atom_type_description
_atom_type_scat_dispersion_real
_atom_type_scat_dispersion_imag
_atom_type_scat_source
C C 0.0033 0.0016
;
International Tables for Crystallography
(Vol. C, Tables 4.2.6.8 and 6.1.1.4)
;
H H 0.0000 0.0000
;
International Tables for Crystallography
(Vol. C, Table 6.1.1.4)
;
F F 0.0171 0.0103
;
International Tables for Crystallography
(Vol. C, Tables 4.2.6.8 and 6.1.1.4)
;
N N 0.0061 0.0033
;
International Tables for Crystallography
(Vol. C, Tables 4.2.6.8 and 6.1.1.4)
;
O O 0.0106 0.0060
;
International Tables for Crystallography
(Vol. C, Tables 4.2.6.8 and 6.1.1.4)
;

loop_
_geom_angle_atom_site_label_1
_geom_angle_atom_site_label_2
_geom_angle_atom_site_label_3
_geom_angle
C9 N10 C11 122.1(2)
C9 N10 H10 120.3(19)
C11 N10 H10 115.9(19)
C22 N18 C19 122.1(2)
C22 N18 C8 117.7(2)
C19 N18 C8 120.0(2)
C2 C1 C6 109.5(2)
C2 C1 C7 107.9(2)
C6 C1 C7 109.5(2)
C2 C1 C8 110.4(2)
C6 C1 C8 107.4(2)
C7 C1 C8 112.0(2)
F2 C2 C3 108.3(2)
F2 C2 C1 109.5(2)
C3 C2 C1 112.9(2)
F2 C2 H2 108.7
C3 C2 H2 108.7
C1 C2 H2 108.7
F3 C3 C4 109.0(2)
F3 C3 C2 107.3(2)
C4 C3 C2 113.1(2)
F3 C3 H3 109.1
C4 C3 H3 109.1
C2 C3 H3 109.1
C3 C4 C5 107.5(2)
C3 C4 H4A 110.2
C5 C4 H4A 110.2
C3 C4 H4B 110.2
C5 C4 H4B 110.2
H4A C4 H4B 108.5
F5 C5 C6 109.0(2)
F5 C5 C4 109.0(2)
C6 C5 C4 111.9(2)
F5 C5 H5 109.0
C6 C5 H5 109.0
C4 C5 H5 109.0
F1 C6 C5 106.3(2)
F1 C6 C1 109.8(2)
C5 C6 C1 112.3(2)
F1 C6 H6 109.4
C5 C6 H6 109.4
C1 C6 H6 109.4
N18 C8 C9 108.7(2)
N18 C8 C1 113.4(2)
C9 C8 C1 115.4(2)
N18 C8 H8 106.2
C9 C8 H8 106.2
C1 C8 H8 106.2
O9 C9 N10 123.8(3)
O9 C9 C8 123.0(2)
N10 C9 C8 113.3(2)
N10 C11 C12 109.2(2)
N10 C11 H11A 109.8
C12 C11 H11A 109.8
N10 C11 H11B 109.8
C12 C11 H11B 109.8
H11A C11 H11B 108.3
C13 C12 C17 118.4(3)
C13 C12 C11 120.6(3)
C17 C12 C11 121.0(3)
C12 C13 C14 120.9(3)
C12 C13 H13 119.6
C14 C13 H13 119.6
C15 C14 C13 119.9(3)
C15 C14 H14 120.0
C13 C14 H14 120.0
C14 C15 C16 119.7(3)
C14 C15 H15 120.1
C16 C15 H15 120.1
C17 C16 C15 120.4(3)
C17 C16 H16 119.8
C15 C16 H16 119.8
C16 C17 C12 120.7(3)
C16 C17 H17 119.6
C12 C17 H17 119.6
N18 C19 C20 115.7(2)
N18 C19 H19A 108.4
C20 C19 H19A 108.4
N18 C19 H19B 108.4
C20 C19 H19B 108.4
H19A C19 H19B 107.4
C21 C20 C19 127.0(3)
C21 C20 H20 116.5
C19 C20 H20 116.5
C20 C21 H21A 120.0
C20 C21 H21B 120.0
H21A C21 H21B 120.0
O22 C22 N18 121.0(3)
O22 C22 C23 120.3(2)
N18 C22 C23 118.7(3)
C22 C23 H23A 109.5
C22 C23 H23B 109.5
H23A C23 H23B 109.5
C22 C23 H23C 109.5
H23A C23 H23C 109.5
H23B C23 H23C 109.5

loop_
_geom_bond_atom_site_label_1
_geom_bond_atom_site_label_2
_geom_bond_distance
F1 C6 1.410(3)
F2 C2 1.410(3)
F3 C3 1.411(3)
F5 C5 1.412(3)
O9 C9 1.234(3)
O22 C22 1.239(3)
N10 C9 1.332(3)
N10 C11 1.470(4)
N10 H10 0.979(5)
N18 C22 1.366(4)
N18 C19 1.478(4)
N18 C8 1.490(4)
C1 C2 1.547(4)
C1 C6 1.553(4)
C1 C7 1.558(4)
C1 C8 1.579(4)
C2 C3 1.524(4)
C2 H2 1.0000
C3 C4 1.519(4)
C3 H3 1.0000
C4 C5 1.525(4)
C4 H4A 0.9900
C4 H4B 0.9900
C5 C6 1.513(4)
C5 H5 1.0000
C6 H6 1.0000
C8 C9 1.546(4)
C8 H8 1.0000
C11 C12 1.510(4)
C11 H11A 0.9900
C11 H11B 0.9900
C12 C13 1.392(4)
C12 C17 1.398(4)
C13 C14 1.394(4)
C13 H13 0.9500
C14 C15 1.385(5)
C14 H14 0.9500
C15 C16 1.387(5)
C15 H15 0.9500
C16 C17 1.385(4)
C16 H16 0.9500
C17 H17 0.9500
C19 C20 1.508(4)
C19 H19A 0.9900
C19 H19B 0.9900
C20 C21 1.316(4)
C20 H20 0.9500
C21 H21A 0.9500
C21 H21B 0.9500
C22 C23 1.506(4)
C23 H23A 0.9800
C23 H23B 0.9800
C23 H23C 0.9800

loop_
_geom_torsion_atom_site_label_1
_geom_torsion_atom_site_label_2
_geom_torsion_atom_site_label_3
_geom_torsion_atom_site_label_4
_geom_torsion
C6 C1 C2 F2 71.4(3)
C7 C1 C2 F2 -169.4(2)
C8 C1 C2 F2 -46.7(3)
C6 C1 C2 C3 -49.3(3)
C7 C1 C2 C3 69.8(3)
C8 C1 C2 C3 -167.4(2)
F2 C2 C3 F3 53.6(3)
C1 C2 C3 F3 175.0(2)
F2 C2 C3 C4 -66.6(3)
C1 C2 C3 C4 54.8(3)
F3 C3 C4 C5 -177.0(2)
C2 C3 C4 C5 -57.8(3)
C3 C4 C5 F5 -179.6(2)
C3 C4 C5 C6 59.7(3)
F5 C5 C6 F1 -59.3(2)
C4 C5 C6 F1 61.3(3)
F5 C5 C6 C1 -179.4(2)
C4 C5 C6 C1 -58.8(3)
C2 C1 C6 F1 -66.5(3)
C7 C1 C6 F1 175.3(2)
C8 C1 C6 F1 53.4(3)
C2 C1 C6 C5 51.5(3)
C7 C1 C6 C5 -66.6(3)
C8 C1 C6 C5 171.5(2)
C22 N18 C8 C9 135.1(2)
C19 N18 C8 C9 -39.4(3)
C22 N18 C8 C1 -95.0(3)
C19 N18 C8 C1 90.4(3)
C2 C1 C8 N18 -157.6(2)
C6 C1 C8 N18 83.1(3)
C7 C1 C8 N18 -37.2(3)
C2 C1 C8 C9 -31.2(3)
C6 C1 C8 C9 -150.6(2)
C7 C1 C8 C9 89.2(3)
C11 N10 C9 O9 -6.6(4)
C11 N10 C9 C8 173.0(2)
N18 C8 C9 O9 85.6(3)
C1 C8 C9 O9 -43.1(4)
N18 C8 C9 N10 -94.1(3)
C1 C8 C9 N10 137.2(3)
C9 N10 C11 C12 -177.8(3)
N10 C11 C12 C13 -96.7(3)
N10 C11 C12 C17 80.4(3)
C17 C12 C13 C14 1.0(4)
C11 C12 C13 C14 178.2(3)
C12 C13 C14 C15 -0.6(5)
C13 C14 C15 C16 -0.1(5)
C14 C15 C16 C17 0.4(5)
C15 C16 C17 C12 0.0(4)
C13 C12 C17 C16 -0.7(4)
C11 C12 C17 C16 -177.9(3)
C22 N18 C19 C20 -81.3(3)
C8 N18 C19 C20 93.0(3)
N18 C19 C20 C21 8.5(4)
C19 N18 C22 O22 180.0(2)
C8 N18 C22 O22 5.6(4)
C19 N18 C22 C23 -1.2(4)
C8 N18 C22 C23 -175.6(2)
